data_7248797
loop_
_publ_author_name
'Zhang, Liang'
'Wu, Di'
'Zhang, Menglong'
'Yu, Fuhai'
'Bao, Ying'
'Xie, Chuang'
'Hou, Baohong'
'Jing, Dingding'
'Zhang, Chuntao'
'Chen, Wei'

_publ_section_title
;
 Theoretical and experimental study of pharmaceutical salts: a case of
 trimethoprim
;
_journal_issue 28
_journal_name_full CrystEngComm
_journal_page_first 3808
_journal_page_last 3822
_journal_paper_doi 10.1039/D4CE00345D
_journal_volume 26
_journal_year 2024
_chemical_formula_moiety 'C7 H4 Cl O3, C14 H19 N4 O3'
_chemical_formula_sum 'C21 H23 Cl N4 O6'
_chemical_formula_weight 462.88
_space_group_crystal_system monoclinic
_space_group_IT_number 14
_space_group_name_Hall '-P 2yn'
_space_group_name_H-M_alt 'P 1 21/n 1'
_atom_sites_solution_hydrogens mixed
_atom_sites_solution_primary dual
_audit_creation_date 2023-07-24
_audit_creation_method
;
Olex2 1.5
(compiled 2023.03.06 svn.rbb2c1857 for OlexSys, GUI svn.r6748)
;
_audit_update_record
;
2023-07-24 deposited with the CCDC.	2024-05-27 downloaded from the CCDC.
;
_cell_angle_alpha 90
_cell_angle_beta 98.393(2)
_cell_angle_gamma 90
_cell_formula_units_Z 4
_cell_length_a 11.7204(2)
_cell_length_b 8.4362(2)
_cell_length_c 21.7076(5)
_cell_measurement_reflns_used 15316
_cell_measurement_temperature 113.15
_cell_measurement_theta_max 34.6300
_cell_measurement_theta_min 1.8630
_cell_volume 2123.37(8)
_computing_cell_refinement 'CrysAlisPro 1.171.42.49 (Rigaku OD, 2022)'
_computing_data_collection 'CrysAlisPro 1.171.42.49 (Rigaku OD, 2022)'
_computing_data_reduction 'CrysAlisPro 1.171.42.49 (Rigaku OD, 2022)'
_computing_molecular_graphics 'Olex2 1.5 (Dolomanov et al., 2009)'
_computing_publication_material 'Olex2 1.5 (Dolomanov et al., 2009)'
_computing_structure_refinement 'SHELXL 2013/2 (Sheldrick, 2015)'
_computing_structure_solution 'SHELXT 2018/2 (Sheldrick, 2018)'
_diffrn_ambient_temperature 113.15
_diffrn_detector 'CCD plate'
_diffrn_measured_fraction_theta_full 0.998
_diffrn_measured_fraction_theta_max 0.994
_diffrn_measurement_details
;
List of Runs (angles in degrees, time in seconds):

  # Type    Start    End  Width  t~exp~   \w     \q     \k     \f   Frames
#--------------------------------------------------------------------------
  1  \w   -110.00  70.00   0.50    1.00    --  -20.00   0.00   0.00  360
  2  \w   -110.00  70.00   0.50    1.00    --  -20.00   0.00 180.00  360
  3  \w   -110.00   6.00   0.50    1.00    --  -20.00 -70.00 180.00  232
;
_diffrn_measurement_device 'abstract diffractometer'
_diffrn_measurement_device_type 'Rigaku Saturn 944'
_diffrn_measurement_method '\w scans'
_diffrn_orient_matrix_type 'CrysAlisPro convention (1999,Acta A55,543-557)'
_diffrn_orient_matrix_UB_11 0.0379790000
_diffrn_orient_matrix_UB_12 -0.0407053000
_diffrn_orient_matrix_UB_13 -0.0171388000
_diffrn_orient_matrix_UB_21 0.0045650000
_diffrn_orient_matrix_UB_22 -0.0627595000
_diffrn_orient_matrix_UB_23 0.0219553000
_diffrn_orient_matrix_UB_31 -0.0477659000
_diffrn_orient_matrix_UB_32 -0.0383832000
_diffrn_orient_matrix_UB_33 -0.0177389000
_diffrn_radiation_monochromator confocal
_diffrn_radiation_probe x-ray
_diffrn_radiation_type MoK\a
_diffrn_radiation_wavelength 0.71073
_diffrn_reflns_av_R_equivalents 0.0484
_diffrn_reflns_av_unetI/netI 0.0341
_diffrn_reflns_Laue_measured_fraction_full 0.998
_diffrn_reflns_Laue_measured_fraction_max 0.994
_diffrn_reflns_limit_h_max 16
_diffrn_reflns_limit_h_min -16
_diffrn_reflns_limit_k_max 11
_diffrn_reflns_limit_k_min -11
_diffrn_reflns_limit_l_max 30
_diffrn_reflns_limit_l_min -30
_diffrn_reflns_number 29871
_diffrn_reflns_point_group_measured_fraction_full 0.998
_diffrn_reflns_point_group_measured_fraction_max 0.994
_diffrn_reflns_theta_full 25.242
_diffrn_reflns_theta_max 29.575
_diffrn_reflns_theta_min 1.870
_diffrn_source 'rotating anode'
_diffrn_source_type 'Enhance (Mo) X-ray Source'
_exptl_absorpt_coefficient_mu 0.227
_exptl_absorpt_correction_T_max 1.00000
_exptl_absorpt_correction_T_min 0.35080
_exptl_absorpt_correction_type multi-scan
_exptl_absorpt_process_details
;
CrysAlisPro 1.171.42.49 (Rigaku Oxford Diffraction, 2022)
Empirical absorption correction using spherical harmonics,
implemented in SCALE3 ABSPACK scaling algorithm.
;
_exptl_crystal_colour colourless
_exptl_crystal_colour_primary colourless
_exptl_crystal_density_diffrn 1.448
_exptl_crystal_description block
_exptl_crystal_F_000 968
_exptl_crystal_recrystallization_method 'Re-crystallisation from solvent: Methanol'
_exptl_crystal_size_max 0.38
_exptl_crystal_size_mid 0.24
_exptl_crystal_size_min 0.2
_refine_diff_density_max 0.375
_refine_diff_density_min -0.322
_refine_diff_density_rms 0.070
_refine_ls_extinction_method none
_refine_ls_goodness_of_fit_ref 1.036
_refine_ls_hydrogen_treatment mixed
_refine_ls_matrix_type full
_refine_ls_number_parameters 316
_refine_ls_number_reflns 5924
_refine_ls_number_restraints 0
_refine_ls_restrained_S_all 1.036
_refine_ls_R_factor_all 0.0533
_refine_ls_R_factor_gt 0.0441
_refine_ls_shift/su_max 0.001
_refine_ls_shift/su_mean 0.000
_refine_ls_structure_factor_coef Fsqd
_refine_ls_weighting_details
;
 w=1/[\s^2^(Fo^2^)+(0.0556P)^2^+0.9494P]
 where P=(Fo^2^+2Fc^2^)/3
;
_refine_ls_weighting_scheme calc
_refine_ls_wR_factor_gt 0.1099
_refine_ls_wR_factor_ref 0.1178
_reflns_Friedel_coverage 0.000
_reflns_number_gt 5012
_reflns_number_total 5924
_reflns_threshold_expression 'I > 2\s(I)'
_cod_data_source_file d4ce00345d2.cif
_cod_data_source_block r20230530b_autored
_cod_depositor_comments 'Adding full bibliography for 7248797--7248804.cif.'
_cod_database_code 7248797
_shelxl_version_number 2013-2
_shelx_space_group_comment
;
The symmetry employed for this shelxl refinement is uniquely defined
by the following loop, which should always be used as a source of
symmetry information in preference to the above space-group names.
They are only intended as comments.
;
_reflns_odcompleteness_completeness 91.14
_reflns_odcompleteness_iscentric 1
_reflns_odcompleteness_theta 34.66
_olex2_refinement_description
;
1.a Secondary CH2 refined with riding coordinates:
 C5(H5A,H5B)
1.b Aromatic/amide H refined with riding coordinates:
 C17(H17), C19(H19), C20(H20), C4(H4A), C7(H7), C11(H11)
1.c Idealised Me refined as rotating group:
 C12(H12A,H12B,H12C), C13(H13A,H13B,H13C), C14(H14A,H14B,H14C)
;
_olex2_submission_special_instructions 'No special instructions were received'
_oxdiff_exptl_absorpt_empirical_details
;
Empirical correction (ABSPACK) includes:
- Absorption correction using spherical harmonics
- Frame scaling
- Detector area scaling
;
_oxdiff_exptl_absorpt_empirical_full_max 3.577
_oxdiff_exptl_absorpt_empirical_full_min 0.362

loop_
_space_group_symop_operation_xyz
'x, y, z'
'-x+1/2, y+1/2, -z+1/2'
'-x, -y, -z'
'x-1/2, -y-1/2, z-1/2'

loop_
_atom_site_label
_atom_site_type_symbol
_atom_site_fract_x
_atom_site_fract_y
_atom_site_fract_z
_atom_site_U_iso_or_equiv
_atom_site_adp_type
_atom_site_occupancy
_atom_site_site_symmetry_order
_atom_site_calc_flag
_atom_site_refinement_flags_posn
_atom_site_refinement_flags_adp
_atom_site_refinement_flags_occupancy
_atom_site_disorder_assembly
_atom_site_disorder_group
Cl1 Cl 0.15373(3) 0.03227(5) 0.28967(2) 0.03098(11) Uani 1 1 d . . . . .
O4 O -0.20000(10) 0.52081(14) 0.22523(6) 0.0304(3) Uani 1 1 d . . . . .
H4B H -0.178(2) 0.601(3) 0.2565(12) 0.059(7) Uiso 1 1 d . . . . .
O5 O -0.10582(9) 0.67901(13) 0.31731(5) 0.0262(2) Uani 1 1 d . . . . .
O6 O 0.04072(9) 0.58183(12) 0.38356(5) 0.0216(2) Uani 1 1 d . . . . .
C15 C -0.11799(12) 0.41006(17) 0.24194(7) 0.0207(3) Uani 1 1 d . . . . .
C16 C -0.03168(11) 0.43008(16) 0.29355(6) 0.0171(3) Uani 1 1 d . . . . .
C17 C 0.05289(11) 0.31416(16) 0.30690(6) 0.0185(3) Uani 1 1 d . . . . .
H17 H 0.1131 0.3281 0.3408 0.022 Uiso 1 1 calc R U . . .
C18 C 0.04913(12) 0.17902(17) 0.27078(7) 0.0208(3) Uani 1 1 d . . . . .
C19 C -0.03824(12) 0.15490(18) 0.22102(7) 0.0225(3) Uani 1 1 d . . . . .
H19 H -0.0413 0.0598 0.1974 0.027 Uiso 1 1 calc R U . . .
C20 C -0.12052(12) 0.27129(18) 0.20642(7) 0.0229(3) Uani 1 1 d . . . . .
H20 H -0.1795 0.2571 0.1719 0.027 Uiso 1 1 calc R U . . .
C21 C -0.03140(11) 0.57305(16) 0.33489(6) 0.0182(3) Uani 1 1 d . . . . .
O1 O 0.50885(9) 1.29696(13) 0.34994(5) 0.0245(2) Uani 1 1 d . . . . .
O2 O 0.66807(9) 1.45079(12) 0.43173(5) 0.0260(2) Uani 1 1 d . . . . .
O3 O 0.67541(8) 1.41384(12) 0.55325(5) 0.0221(2) Uani 1 1 d . . . . .
N1 N -0.10005(10) 0.97404(16) 0.37535(6) 0.0214(2) Uani 1 1 d . . . . .
H1A H -0.1058(17) 0.884(3) 0.3549(10) 0.036(5) Uiso 1 1 d . . . . .
H1B H -0.1410(17) 1.052(2) 0.3582(9) 0.031(5) Uiso 1 1 d . . . . .
N2 N 0.15189(11) 1.33656(15) 0.47641(6) 0.0215(3) Uani 1 1 d . . . . .
H2A H 0.1033(17) 1.409(2) 0.4565(9) 0.033(5) Uiso 1 1 d . . . . .
H2B H 0.2208(18) 1.366(2) 0.4955(9) 0.037(5) Uiso 1 1 d . . . . .
N3 N 0.02430(9) 1.15514(13) 0.42934(5) 0.0167(2) Uani 1 1 d . . . . .
N4 N 0.07211(9) 0.88422(14) 0.42826(5) 0.0169(2) Uani 1 1 d . . . . .
H4 H 0.0558(16) 0.784(2) 0.4155(9) 0.028(5) Uiso 1 1 d . . . . .
C1 C -0.00058(11) 1.00686(16) 0.41124(6) 0.0163(2) Uani 1 1 d . . . . .
C2 C 0.12788(11) 1.18465(16) 0.46316(6) 0.0159(2) Uani 1 1 d . . . . .
C3 C 0.20874(11) 1.06064(16) 0.48354(6) 0.0154(2) Uani 1 1 d . . . . .
C4 C 0.17521(11) 0.91282(16) 0.46450(6) 0.0167(2) Uani 1 1 d . . . . .
H4A H 0.2251 0.8262 0.4768 0.020 Uiso 1 1 calc R U . . .
C5 C 0.32082(11) 1.08962(17) 0.52538(6) 0.0178(3) Uani 1 1 d . . . . .
H5A H 0.3538 0.9855 0.5394 0.021 Uiso 1 1 calc R U . . .
H5B H 0.3035 1.1467 0.5628 0.021 Uiso 1 1 calc R U . . .
C6 C 0.41290(10) 1.18258(15) 0.49819(6) 0.0160(2) Uani 1 1 d . . . . .
C7 C 0.41451(11) 1.19106(16) 0.43425(6) 0.0176(3) Uani 1 1 d . . . . .
H7 H 0.3571 1.1384 0.4061 0.021 Uiso 1 1 calc R U . . .
C8 C 0.50142(11) 1.27782(16) 0.41181(6) 0.0183(3) Uani 1 1 d . . . . .
C9 C 0.58656(11) 1.35407(16) 0.45257(7) 0.0183(3) Uani 1 1 d . . . . .
C10 C 0.58601(11) 1.34070(15) 0.51663(7) 0.0171(3) Uani 1 1 d . . . . .
C11 C 0.49865(11) 1.25650(15) 0.53924(6) 0.0163(2) Uani 1 1 d . . . . .
H11 H 0.4977 1.2496 0.5828 0.020 Uiso 1 1 calc R U . . .
C12 C 0.43122(15) 1.2070(2) 0.30704(7) 0.0294(3) Uani 1 1 d . . . . .
H12A H 0.4509 1.2204 0.2650 0.044 Uiso 1 1 calc R U . . .
H12B H 0.3522 1.2439 0.3079 0.044 Uiso 1 1 calc R U . . .
H12C H 0.4371 1.0947 0.3186 0.044 Uiso 1 1 calc R U . . .
C13 C 0.75096(13) 1.3721(2) 0.39961(8) 0.0301(3) Uani 1 1 d . . . . .
H13A H 0.7114 1.3248 0.3611 0.045 Uiso 1 1 calc R U . . .
H13B H 0.7898 1.2887 0.4263 0.045 Uiso 1 1 calc R U . . .
H13C H 0.8081 1.4491 0.3896 0.045 Uiso 1 1 calc R U . . .
C14 C 0.68128(13) 1.3957(2) 0.61888(7) 0.0266(3) Uani 1 1 d . . . . .
H14A H 0.6849 1.2827 0.6295 0.040 Uiso 1 1 calc R U . . .
H14B H 0.6126 1.4427 0.6324 0.040 Uiso 1 1 calc R U . . .
H14C H 0.7504 1.4492 0.6399 0.040 Uiso 1 1 calc R U . . .

loop_
_atom_site_aniso_label
_atom_site_aniso_U_11
_atom_site_aniso_U_22
_atom_site_aniso_U_33
_atom_site_aniso_U_23
_atom_site_aniso_U_13
_atom_site_aniso_U_12
Cl1 0.0296(2) 0.02485(19) 0.0367(2) -0.00775(15) -0.00105(16) 0.00635(14)
O4 0.0254(5) 0.0316(6) 0.0297(6) -0.0074(5) -0.0105(5) 0.0058(5)
O5 0.0231(5) 0.0234(5) 0.0290(6) -0.0057(4) -0.0064(4) 0.0046(4)
O6 0.0217(5) 0.0187(5) 0.0219(5) -0.0036(4) -0.0051(4) -0.0010(4)
C15 0.0169(6) 0.0247(7) 0.0201(6) -0.0009(5) 0.0013(5) -0.0016(5)
C16 0.0169(6) 0.0171(6) 0.0173(6) -0.0016(5) 0.0023(5) -0.0033(5)
C17 0.0168(6) 0.0200(6) 0.0181(6) -0.0009(5) 0.0008(5) -0.0035(5)
C18 0.0193(6) 0.0201(7) 0.0231(7) -0.0022(5) 0.0032(5) -0.0007(5)
C19 0.0226(6) 0.0238(7) 0.0214(7) -0.0072(5) 0.0046(5) -0.0058(5)
C20 0.0189(6) 0.0300(8) 0.0185(6) -0.0052(6) -0.0009(5) -0.0052(6)
C21 0.0158(6) 0.0178(6) 0.0205(6) -0.0019(5) 0.0015(5) -0.0039(5)
O1 0.0267(5) 0.0275(5) 0.0203(5) 0.0043(4) 0.0070(4) -0.0006(4)
O2 0.0235(5) 0.0193(5) 0.0389(6) 0.0006(4) 0.0168(5) -0.0036(4)
O3 0.0151(4) 0.0216(5) 0.0294(5) -0.0048(4) 0.0027(4) -0.0052(4)
N1 0.0164(5) 0.0204(6) 0.0248(6) -0.0041(5) -0.0051(5) -0.0001(5)
N2 0.0177(5) 0.0157(6) 0.0294(7) -0.0030(5) -0.0027(5) -0.0011(4)
N3 0.0149(5) 0.0148(5) 0.0195(5) -0.0018(4) -0.0008(4) 0.0002(4)
N4 0.0158(5) 0.0137(5) 0.0197(5) -0.0018(4) -0.0018(4) -0.0002(4)
C1 0.0151(6) 0.0176(6) 0.0159(6) -0.0010(5) 0.0013(5) -0.0003(5)
C2 0.0157(6) 0.0158(6) 0.0163(6) -0.0009(5) 0.0025(5) -0.0010(5)
C3 0.0129(5) 0.0175(6) 0.0151(6) 0.0017(5) 0.0003(5) -0.0014(5)
C4 0.0139(5) 0.0171(6) 0.0183(6) 0.0007(5) 0.0000(5) 0.0006(5)
C5 0.0151(6) 0.0212(6) 0.0161(6) 0.0034(5) -0.0013(5) -0.0042(5)
C6 0.0124(5) 0.0149(6) 0.0205(6) 0.0024(5) 0.0017(5) 0.0007(4)
C7 0.0162(6) 0.0167(6) 0.0195(6) 0.0009(5) 0.0011(5) 0.0006(5)
C8 0.0186(6) 0.0174(6) 0.0197(6) 0.0038(5) 0.0051(5) 0.0050(5)
C9 0.0145(6) 0.0135(6) 0.0283(7) 0.0015(5) 0.0079(5) 0.0012(5)
C10 0.0122(5) 0.0128(6) 0.0258(7) -0.0025(5) 0.0019(5) 0.0007(4)
C11 0.0139(5) 0.0160(6) 0.0186(6) -0.0004(5) 0.0013(5) 0.0005(5)
C12 0.0414(9) 0.0277(8) 0.0197(7) -0.0007(6) 0.0060(6) -0.0019(7)
C13 0.0225(7) 0.0314(8) 0.0398(9) 0.0053(7) 0.0162(7) 0.0026(6)
C14 0.0203(7) 0.0308(8) 0.0278(8) -0.0070(6) 0.0009(6) -0.0056(6)

loop_
_atom_type_symbol
_atom_type_description
_atom_type_scat_dispersion_real
_atom_type_scat_dispersion_imag
_atom_type_scat_source
C C 0.0033 0.0016 'International Tables Vol C Tables 4.2.6.8 and 6.1.1.4'
H H 0.0000 0.0000 'International Tables Vol C Tables 4.2.6.8 and 6.1.1.4'
Cl Cl 0.1484 0.1585 'International Tables Vol C Tables 4.2.6.8 and 6.1.1.4'
N N 0.0061 0.0033 'International Tables Vol C Tables 4.2.6.8 and 6.1.1.4'
O O 0.0106 0.0060 'International Tables Vol C Tables 4.2.6.8 and 6.1.1.4'

loop_
_geom_angle_atom_site_label_1
_geom_angle_atom_site_label_2
_geom_angle_atom_site_label_3
_geom_angle
_geom_angle_site_symmetry_1
_geom_angle_site_symmetry_3
_geom_angle_publ_flag
C15 O4 H4B 101.0(14) . . ?
O4 C15 C16 122.13(13) . . ?
O4 C15 C20 118.25(13) . . ?
C20 C15 C16 119.62(13) . . ?
C15 C16 C21 120.71(12) . . ?
C17 C16 C15 119.28(12) . . ?
C17 C16 C21 119.99(12) . . ?
C16 C17 H17 120.0 . . ?
C18 C17 C16 119.93(13) . . ?
C18 C17 H17 120.0 . . ?
C17 C18 Cl1 119.23(11) . . ?
C17 C18 C19 121.38(13) . . ?
C19 C18 Cl1 119.35(11) . . ?
C18 C19 H19 120.5 . . ?
C20 C19 C18 119.00(13) . . ?
C20 C19 H19 120.5 . . ?
C15 C20 H20 119.6 . . ?
C19 C20 C15 120.71(13) . . ?
C19 C20 H20 119.6 . . ?
O5 C21 C16 116.39(12) . . ?
O6 C21 O5 124.11(13) . . ?
O6 C21 C16 119.50(12) . . ?
C8 O1 C12 116.96(11) . . ?
C9 O2 C13 115.75(11) . . ?
C10 O3 C14 117.02(11) . . ?
H1A N1 H1B 116.4(19) . . ?
C1 N1 H1A 118.1(13) . . ?
C1 N1 H1B 118.4(13) . . ?
H2A N2 H2B 120.1(19) . . ?
C2 N2 H2A 116.5(13) . . ?
C2 N2 H2B 121.5(14) . . ?
C1 N3 C2 118.41(11) . . ?
C1 N4 H4 122.3(12) . . ?
C1 N4 C4 119.37(12) . . ?
C4 N4 H4 118.3(12) . . ?
N1 C1 N4 117.48(12) . . ?
N3 C1 N1 120.20(12) . . ?
N3 C1 N4 122.32(12) . . ?
N2 C2 N3 116.09(12) . . ?
N2 C2 C3 121.59(12) . . ?
N3 C2 C3 122.31(12) . . ?
C2 C3 C5 123.10(12) . . ?
C4 C3 C2 115.31(12) . . ?
C4 C3 C5 121.54(12) . . ?
N4 C4 H4A 118.9 . . ?
C3 C4 N4 122.16(12) . . ?
C3 C4 H4A 118.9 . . ?
C3 C5 H5A 108.0 . . ?
C3 C5 H5B 108.0 . . ?
C3 C5 C6 117.13(11) . . ?
H5A C5 H5B 107.3 . . ?
C6 C5 H5A 108.0 . . ?
C6 C5 H5B 108.0 . . ?
C7 C6 C5 121.79(12) . . ?
C11 C6 C5 118.04(12) . . ?
C11 C6 C7 120.14(12) . . ?
C6 C7 H7 120.3 . . ?
C6 C7 C8 119.38(13) . . ?
C8 C7 H7 120.3 . . ?
O1 C8 C7 123.90(13) . . ?
O1 C8 C9 115.30(12) . . ?
C9 C8 C7 120.79(13) . . ?
O2 C9 C8 122.08(13) . . ?
O2 C9 C10 118.53(12) . . ?
C8 C9 C10 119.27(12) . . ?
O3 C10 C9 115.36(11) . . ?
O3 C10 C11 124.47(13) . . ?
C11 C10 C9 120.17(12) . . ?
C6 C11 C10 120.19(12) . . ?
C6 C11 H11 119.9 . . ?
C10 C11 H11 119.9 . . ?
O1 C12 H12A 109.5 . . ?
O1 C12 H12B 109.5 . . ?
O1 C12 H12C 109.5 . . ?
H12A C12 H12B 109.5 . . ?
H12A C12 H12C 109.5 . . ?
H12B C12 H12C 109.5 . . ?
O2 C13 H13A 109.5 . . ?
O2 C13 H13B 109.5 . . ?
O2 C13 H13C 109.5 . . ?
H13A C13 H13B 109.5 . . ?
H13A C13 H13C 109.5 . . ?
H13B C13 H13C 109.5 . . ?
O3 C14 H14A 109.5 . . ?
O3 C14 H14B 109.5 . . ?
O3 C14 H14C 109.5 . . ?
H14A C14 H14B 109.5 . . ?
H14A C14 H14C 109.5 . . ?
H14B C14 H14C 109.5 . . ?

loop_
_geom_bond_atom_site_label_1
_geom_bond_atom_site_label_2
_geom_bond_distance
_geom_bond_site_symmetry_2
_geom_bond_publ_flag
Cl1 C18 1.7484(15) . ?
O4 H4B 0.97(3) . ?
O4 C15 1.3515(18) . ?
O5 C21 1.2682(17) . ?
O6 C21 1.2553(17) . ?
C15 C16 1.4057(19) . ?
C15 C20 1.400(2) . ?
C16 C17 1.3925(19) . ?
C16 C21 1.5031(19) . ?
C17 H17 0.9500 . ?
C17 C18 1.3806(19) . ?
C18 C19 1.391(2) . ?
C19 H19 0.9500 . ?
C19 C20 1.380(2) . ?
C20 H20 0.9500 . ?
O1 C8 1.3680(16) . ?
O1 C12 1.422(2) . ?
O2 C9 1.3816(16) . ?
O2 C13 1.4381(18) . ?
O3 C10 1.3665(16) . ?
O3 C14 1.4244(19) . ?
N1 H1A 0.88(2) . ?
N1 H1B 0.87(2) . ?
N1 C1 1.3333(17) . ?
N2 H2A 0.90(2) . ?
N2 H2B 0.89(2) . ?
N2 C2 1.3344(17) . ?
N3 C1 1.3307(17) . ?
N3 C2 1.3471(17) . ?
N4 H4 0.90(2) . ?
N4 C1 1.3568(17) . ?
N4 C4 1.3638(17) . ?
C2 C3 1.4373(18) . ?
C3 C4 1.3538(18) . ?
C3 C5 1.5040(18) . ?
C4 H4A 0.9500 . ?
C5 H5A 0.9900 . ?
C5 H5B 0.9900 . ?
C5 C6 1.5212(17) . ?
C6 C7 1.3927(18) . ?
C6 C11 1.3898(18) . ?
C7 H7 0.9500 . ?
C7 C8 1.3983(18) . ?
C8 C9 1.391(2) . ?
C9 C10 1.396(2) . ?
C10 C11 1.3929(18) . ?
C11 H11 0.9500 . ?
C12 H12A 0.9800 . ?
C12 H12B 0.9800 . ?
C12 H12C 0.9800 . ?
C13 H13A 0.9800 . ?
C13 H13B 0.9800 . ?
C13 H13C 0.9800 . ?
C14 H14A 0.9800 . ?
C14 H14B 0.9800 . ?
C14 H14C 0.9800 . ?

loop_
_geom_torsion_atom_site_label_1
_geom_torsion_atom_site_label_2
_geom_torsion_atom_site_label_3
_geom_torsion_atom_site_label_4
_geom_torsion
_geom_torsion_site_symmetry_1
_geom_torsion_site_symmetry_2
_geom_torsion_site_symmetry_3
_geom_torsion_site_symmetry_4
_geom_torsion_publ_flag
Cl1 C18 C19 C20 179.97(11) . . . . ?
O4 C15 C16 C17 -177.59(13) . . . . ?
O4 C15 C16 C21 3.7(2) . . . . ?
O4 C15 C20 C19 179.37(13) . . . . ?
C15 C16 C17 C18 -2.1(2) . . . . ?
C15 C16 C21 O5 -6.26(19) . . . . ?
C15 C16 C21 O6 174.06(13) . . . . ?
C16 C15 C20 C19 -0.9(2) . . . . ?
C16 C17 C18 Cl1 -178.17(10) . . . . ?
C16 C17 C18 C19 -0.3(2) . . . . ?
C17 C16 C21 O5 175.00(12) . . . . ?
C17 C16 C21 O6 -4.68(19) . . . . ?
C17 C18 C19 C20 2.1(2) . . . . ?
C18 C19 C20 C15 -1.5(2) . . . . ?
C20 C15 C16 C17 2.7(2) . . . . ?
C20 C15 C16 C21 -176.06(12) . . . . ?
C21 C16 C17 C18 176.67(12) . . . . ?
O1 C8 C9 O2 4.14(19) . . . . ?
O1 C8 C9 C10 -179.81(11) . . . . ?
O2 C9 C10 O3 -6.41(17) . . . . ?
O2 C9 C10 C11 173.93(12) . . . . ?
O3 C10 C11 C6 -178.29(12) . . . . ?
N2 C2 C3 C4 -177.23(13) . . . . ?
N2 C2 C3 C5 5.4(2) . . . . ?
N3 C2 C3 C4 2.23(19) . . . . ?
N3 C2 C3 C5 -175.17(12) . . . . ?
C1 N3 C2 N2 175.44(12) . . . . ?
C1 N3 C2 C3 -4.05(19) . . . . ?
C1 N4 C4 C3 -0.99(19) . . . . ?
C2 N3 C1 N1 -176.98(12) . . . . ?
C2 N3 C1 N4 3.37(19) . . . . ?
C2 C3 C4 N4 0.33(19) . . . . ?
C2 C3 C5 C6 -68.74(17) . . . . ?
C3 C5 C6 C7 -23.05(18) . . . . ?
C3 C5 C6 C11 158.71(12) . . . . ?
C4 N4 C1 N1 179.43(12) . . . . ?
C4 N4 C1 N3 -0.90(19) . . . . ?
C4 C3 C5 C6 114.01(14) . . . . ?
C5 C3 C4 N4 177.78(12) . . . . ?
C5 C6 C7 C8 -179.80(12) . . . . ?
C5 C6 C11 C10 178.88(12) . . . . ?
C6 C7 C8 O1 -178.17(12) . . . . ?
C6 C7 C8 C9 0.6(2) . . . . ?
C7 C6 C11 C10 0.61(19) . . . . ?
C7 C8 C9 O2 -174.78(12) . . . . ?
C7 C8 C9 C10 1.3(2) . . . . ?
C8 C9 C10 O3 177.40(12) . . . . ?
C8 C9 C10 C11 -2.26(19) . . . . ?
C9 C10 C11 C6 1.34(19) . . . . ?
C11 C6 C7 C8 -1.60(19) . . . . ?
C12 O1 C8 C7 -7.82(19) . . . . ?
C12 O1 C8 C9 173.30(13) . . . . ?
C13 O2 C9 C8 -68.49(18) . . . . ?
C13 O2 C9 C10 115.43(15) . . . . ?
C14 O3 C10 C9 -176.73(12) . . . . ?
C14 O3 C10 C11 2.91(19) . . . . ?
